data_1559504
loop_
_publ_author_name
'Larsen, Sine'
'Thorsteinsson, Thorstein'
'Bowadt, Soren'
'Hansen, Thomas K.'
'Varma, Karikath S.'
'Becher, Jan'
'Underhill, Allan E.'

_publ_section_title
;
 The Crystal Structures of Three Precursors to Organic Donors Based on
 BEDT--TTF
;
_journal_name_full 'Acta Chemica Scandinavica'
_journal_page_first 709
_journal_page_last 715
_journal_paper_doi 10.3891/acta.chem.scand.45-0709
_journal_volume 45
_journal_year 1991
_chemical_formula_sum 'C11 H6 O S5'
_chemical_formula_weight 314.49
_chemical_name_common
;
2,3-dihydro-2-oxo-3-phenyl-1,3-dithiolo[4,5-e][1,4]dithiin-6-thione
;
_space_group_IT_number 14
_space_group_name_Hall '-P 2ybc'
_space_group_name_H-M_alt 'P 1 21/c 1'
_symmetry_cell_setting monoclinic
_symmetry_Int_Tables_number 14
_symmetry_space_group_name_Hall '-P 2ybc'
_symmetry_space_group_name_H-M 'P 1 21/c 1'
_cell_angle_alpha 90.
_cell_angle_beta 105.87(15)
_cell_angle_gamma 90.
_cell_formula_units_Z 4
_cell_length_a 10.0792(13)
_cell_length_b 6.059(2)
_cell_length_c 20.578(5)
_cell_volume 1208.8(10)
_diffrn_ambient_temperature 110
_diffrn_radiation_probe x-ray
_diffrn_radiation_type MoK\a
_diffrn_radiation_wavelength 0.71069
_exptl_absorpt_coefficient_mu 0.898
_exptl_crystal_density_diffrn 1.728
_exptl_crystal_F_000 620
_refine_ls_goodness_of_fit_ref 1.3
_refine_ls_number_parameters 178
_refine_ls_number_reflns 2490
_refine_ls_R_factor_gt 0.031
_refine_ls_wR_factor_gt 0.041
_cod_data_source_file Acta-chem-Scand-1991-45-709-2.cif
_cod_data_source_block 1
_cod_original_cell_volume 1208.9(10)
_cod_original_sg_symbol_H-M 'P 21/c'
_cod_database_code 1559504

loop_
_space_group_symop_id
_space_group_symop_operation_xyz
1 x,y,z
2 -x,1/2+y,1/2-z
3 -x,-y,-z
4 x,1/2-y,1/2+z

loop_
_atom_site_label
_atom_site_type_symbol
_atom_site_thermal_displace_type
_atom_site_fract_x
_atom_site_fract_y
_atom_site_fract_z
_atom_site_occupancy
_atom_site_U_iso_or_equiv
_atom_site_calc_flag
_atom_site_refinement_flags
_atom_site_disorder_assembly
_atom_site_disorder_group
S1 S Uiso 0.56861(5) 0.19384(9) 0.06780(3) 1.000 0.0142(1) . . . .
S2 S Uiso 0.86398(5) 0.17110(9) 0.12847(3) 1.000 0.0125(1) . . . .
S3 S Uiso 0.84627(5) -0.24123(9) 0.20838(3) 1.000 0.0117(1) . . . .
S4 S Uiso 0.50825(5) -0.23572(9) 0.12434(3) 1.000 0.0139(1) . . . .
S5 S Uiso 0.76100(6) 0.53130(9) 0.03170(3) 1.000 0.0162(1) . . . .
O O Uiso 0.5259(2) -0.5391(3) 0.21317(8) 1.000 0.0193(4) . . . .
C1 C Uiso 0.7291(2) 0.3090(4) 0.07300(10) 1.000 0.0129(5) . . . .
C2 C Uiso 0.7659(2) -0.0398(3) 0.15020(10) 1.000 0.0110(4) . . . .
C3 C Uiso 0.7105(2) -0.2744(3) 0.25140(10) 1.000 0.0106(4) . . . .
C4 C Uiso 0.5822(2) -0.3731(4) 0.20280(10) 1.000 0.0125(5) . . . .
C5 C Uiso 0.6283(2) -0.0305(4) 0.12080(10) 1.000 0.0120(5) . . . .
C6 C Uiso 0.7679(2) -0.4197(4) 0.31220(10) 1.000 0.0113(4) . . . .
C7 C Uiso 0.8188(2) -0.6296(4) 0.30410(10) 1.000 0.0133(5) . . . .
C8 C Uiso 0.8776(2) -0.7595(4) 0.36050(10) 1.000 0.0149(5) . . . .
C9 C Uiso 0.8834(2) -0.6830(4) 0.42490(10) 1.000 0.0153(5) . . . .
C10 C Uiso 0.8307(2) -0.4763(4) 0.43320(10) 1.000 0.0160(5) . . . .
C11 C Uiso 0.7725(2) -0.3447(4) 0.37710(10) 1.000 0.0136(5) . . . .

loop_
_atom_type_symbol
_atom_type_description
_atom_type_scat_dispersion_real
_atom_type_scat_dispersion_imag
_atom_type_scat_source
C C 0.0033 0.0016 ' International Tables Vol C Tables 4.2.6.8 and 6.1.1.4'
O O 0.0106 0.0060 ' International Tables Vol C Tables 4.2.6.8 and 6.1.1.4'
S S 0.1246 0.1234 ' International Tables Vol C Tables 4.2.6.8 and 6.1.1.4'

loop_
_geom_angle_atom_site_label_1
_geom_angle_atom_site_label_2
_geom_angle_atom_site_label_3
_geom_angle
_geom_angle_site_symmetry_1
_geom_angle_site_symmetry_2
_geom_angle_site_symmetry_3
_geom_angle_publ_flag
C1 S1 C5 96.80(18) . . . yes
C1 S2 C2 97.15(18) . . . yes
C2 S3 C3 98.06(18) . . . yes
C4 S4 C5 104.25(18) . . . yes
S1 C1 S2 113.4(2) . . . yes
S1 C1 S5 126.7(2) . . . yes
S2 C1 S5 119.9(2) . . . yes
S2 C2 S3 119.86(19) . . . yes
S2 C2 C5 115.9(2) . . . yes
S3 C2 C5 124.2(2) . . . yes
S3 C3 C4 109.7(2) . . . yes
S3 C3 C6 107.3(2) . . . yes
C4 C3 C6 112.3(2) . . . no
S4 C4 O 116.7(2) . . . yes
S4 C4 C3 118.6(2) . . . yes
O C4 C3 124.7(2) . . . yes
S1 C5 S4 117.11(19) . . . yes
S1 C5 C2 116.6(2) . . . yes
S4 C5 C2 126.0(2) . . . yes
C3 C6 C7 120.1(2) . . . no
C3 C6 C11 120.4(3) . . . no
C7 C6 C11 119.5(2) . . . no
C6 C7 C8 120.1(2) . . . no
C7 C8 C9 120.2(3) . . . no
C8 C9 C10 120.0(2) . . . no
C9 C10 C11 120.2(2) . . . no
C6 C11 C10 120.1(3) . . . no

loop_
_geom_bond_atom_site_label_1
_geom_bond_atom_site_label_2
_geom_bond_distance
_geom_bond_site_symmetry_1
_geom_bond_site_symmetry_2
_geom_bond_publ_flag
S1 C1 1.738(2) . . yes
S1 C5 1.744(2) . . yes
S2 C1 1.732(2) . . yes
S2 C2 1.747(2) . . yes
S3 C2 1.746(2) . . yes
S3 C3 1.833(2) . . yes
S4 C4 1.788(2) . . yes
S4 C5 1.750(2) . . yes
S5 C1 1.670(2) . . yes
O C4 1.202(3) . . yes
C2 C5 1.354(3) . . no
C3 C4 1.524(3) . . no
C3 C6 1.510(3) . . no
C6 C7 1.398(3) . . no
C6 C11 1.399(3) . . no
C7 C8 1.393(3) . . no
C8 C9 1.390(3) . . no
C9 C10 1.389(3) . . no
C10 C11 1.394(3) . . no

loop_
_geom_torsion_atom_site_label_1
_geom_torsion_atom_site_label_2
_geom_torsion_atom_site_label_3
_geom_torsion_atom_site_label_4
_geom_torsion
_geom_torsion_site_symmetry_1
_geom_torsion_site_symmetry_2
_geom_torsion_site_symmetry_3
_geom_torsion_site_symmetry_4
_geom_torsion_publ_flag
C5 S1 C1 S2 -3.9(2) . . . . no
C5 S1 C1 S5 176.9(2) . . . . no
C1 S1 C5 S4 -170.2(2) . . . . no
C1 S1 C5 C2 3.5(2) . . . . no
C2 S2 C1 S1 3.1(2) . . . . no
C2 S2 C1 S5 -177.6(2) . . . . no
C1 S2 C2 S3 -179.1(2) . . . . no
C1 S2 C2 C5 -0.8(2) . . . . no
C3 S3 C2 S2 142.76(19) . . . . no
C3 S3 C2 C5 -35.5(2) . . . . no
C2 S3 C3 C4 66.3(2) . . . . no
C2 S3 C3 C6 -171.5(2) . . . . no
C5 S4 C4 O -171.5(2) . . . . no
C5 S4 C4 C3 8.4(2) . . . . no
C4 S4 C5 S1 -158.53(19) . . . . no
C4 S4 C5 C2 28.4(3) . . . . no
S2 C2 C5 S1 -1.9(3) . . . . no
S2 C2 C5 S4 171.25(19) . . . . no
S3 C2 C5 S1 176.42(19) . . . . no
S3 C2 C5 S4 -10.5(3) . . . . no
S3 C3 C4 S4 -55.6(2) . . . . no
S3 C3 C4 O 124.3(3) . . . . no
C6 C3 C4 S4 -174.8(2) . . . . no
C6 C3 C4 O 5.1(3) . . . . no
S3 C3 C6 C7 -56.7(3) . . . . no
S3 C3 C6 C11 122.4(2) . . . . no
C4 C3 C6 C7 63.9(3) . . . . no
C4 C3 C6 C11 -117.0(3) . . . . no
C3 C6 C7 C8 177.0(2) . . . . no
C11 C6 C7 C8 -2.1(4) . . . . no
C3 C6 C11 C10 -177.4(2) . . . . no
C7 C6 C11 C10 1.7(4) . . . . no
C6 C7 C8 C9 1.3(4) . . . . no
C7 C8 C9 C10 -0.1(4) . . . . no
C8 C9 C10 C11 -0.3(4) . . . . no
C9 C10 C11 C6 -0.5(4) . . . . no
